data_7009039
loop_
_publ_author_name
'Das, Debasis'
'Pyeng Cheng, Cheu'

_publ_section_title
;
 Synthesis and characterization of mono- and bi-metallic Mn(III)
 complexes containing salen type ligands
;
_journal_issue 7
_journal_name_full 'Journal of the Chemical Society, Dalton Transactions'
_journal_page_first 1081
_journal_paper_doi 10.1039/a908304i
_journal_year 2000
_chemical_formula_sum 'C20 H18.79 Cl Mn N2 O4.39'
_chemical_formula_weight 447.87
_chemical_name_systematic
; 
 ? 
;
_space_group_IT_number 15
_symmetry_cell_setting monoclinic
_symmetry_space_group_name_Hall '-C 2yc'
_symmetry_space_group_name_H-M 'C 1 2/c 1'
_atom_sites_solution_hydrogens difmap
_atom_sites_solution_primary direct
_atom_sites_solution_secondary difmap
_audit_creation_method SHELXL-97
_cell_angle_alpha 90.00
_cell_angle_beta 117.987(2)
_cell_angle_gamma 90.00
_cell_formula_units_Z 8
_cell_length_a 26.004(2)
_cell_length_b 14.6410(9)
_cell_length_c 13.6091(9)
_cell_measurement_reflns_used 3397
_cell_measurement_temperature 293(2)
_cell_measurement_theta_max 25
_cell_measurement_theta_min 2.5
_cell_volume 4575.4(5)
_computing_cell_refinement 'Bruker SMART'
_computing_data_collection 'Bruker SMART'
_computing_data_reduction 'Bruker SHELXTL'
_computing_molecular_graphics 'Bruker SHELXTL'
_computing_publication_material 'Bruker SHELXTL'
_computing_structure_refinement 'SHELXL-97 (Sheldrick, 1997)'
_computing_structure_solution 'SHELXS-97 (Sheldrick, 1990)'
_diffrn_ambient_temperature 293(2)
_diffrn_measured_fraction_theta_full 0.974
_diffrn_measured_fraction_theta_max 0.974
_diffrn_measurement_device_type 'CCD area detector'
_diffrn_measurement_method 'phi and omega scans'
_diffrn_radiation_monochromator graphite
_diffrn_radiation_source 'fine-focus sealed tube'
_diffrn_radiation_type MoK\a
_diffrn_radiation_wavelength 0.71073
_diffrn_reflns_av_R_equivalents 0.0450
_diffrn_reflns_av_sigmaI/netI 0.0621
_diffrn_reflns_limit_h_max 34
_diffrn_reflns_limit_h_min -33
_diffrn_reflns_limit_k_max 19
_diffrn_reflns_limit_k_min -19
_diffrn_reflns_limit_l_max 14
_diffrn_reflns_limit_l_min -18
_diffrn_reflns_number 14554
_diffrn_reflns_theta_full 28.32
_diffrn_reflns_theta_max 28.32
_diffrn_reflns_theta_min 1.65
_exptl_absorpt_coefficient_mu 0.721
_exptl_absorpt_correction_T_max 0.9630
_exptl_absorpt_correction_T_min 0.8296
_exptl_absorpt_correction_type empirical
_exptl_crystal_colour Black
_exptl_crystal_density_diffrn 1.300
_exptl_crystal_density_meas ?
_exptl_crystal_density_method .
_exptl_crystal_description Equant
_exptl_crystal_F_000 1840
_exptl_crystal_size_max 0.25
_exptl_crystal_size_mid 0.25
_exptl_crystal_size_min 0.10
_refine_diff_density_max 0.937
_refine_diff_density_min -0.391
_refine_diff_density_rms 0.140
_refine_ls_extinction_coef 0.0009(3)
_refine_ls_extinction_expression Fc^*^=kFc[1+0.001xFc^2^\l^3^/sin(2\q)]^-1/4^
_refine_ls_extinction_method SHELXL
_refine_ls_goodness_of_fit_ref 1.012
_refine_ls_hydrogen_treatment noref
_refine_ls_matrix_type full
_refine_ls_number_parameters 264
_refine_ls_number_reflns 5553
_refine_ls_number_restraints 0
_refine_ls_restrained_S_all 1.012
_refine_ls_R_factor_all 0.1201
_refine_ls_R_factor_gt 0.0622
_refine_ls_shift/su_max 0.001
_refine_ls_shift/su_mean 0.000
_refine_ls_structure_factor_coef Fsqd
_refine_ls_weighting_details 'calc w=1/[\s^2^(Fo^2^)+(0.1343P)^2^+0.0000P] where P=(Fo^2^+2Fc^2^)/3'
_refine_ls_weighting_scheme calc
_refine_ls_wR_factor_gt 0.2032
_refine_ls_wR_factor_ref 0.2342
_reflns_number_gt 2862
_reflns_number_total 5553
_reflns_threshold_expression >2sigma(I)
_cod_data_source_file a908304i.txt
_cod_data_source_block dc06m
_cod_depositor_comments
;
The following automatic conversions were performed:
'_symmetry_cell_setting' value 'Monoclinic' changed to 'monoclinic'
according to '/home/saulius/struct/CIF-dictionaries/cif_core.dic'
dictionary named 'cif_core.dic' version 2.4.1 from 2010-06-29.

Automatic conversion script
Id: cif_fix_enum 1527 2010-12-29 10:47:43Z saulius 
;
_cod_original_sg_symbol_H-M C2/c
_cod_database_code 7009039

loop_
_symmetry_equiv_pos_as_xyz
'x, y, z'
'-x, y, -z+1/2'
'x+1/2, y+1/2, z'
'-x+1/2, y+1/2, -z+1/2'
'-x, -y, -z'
'x, -y, z-1/2'
'-x+1/2, -y+1/2, -z'
'x+1/2, -y+1/2, z-1/2'

loop_
_atom_site_label
_atom_site_type_symbol
_atom_site_fract_x
_atom_site_fract_y
_atom_site_fract_z
_atom_site_U_iso_or_equiv
_atom_site_adp_type
_atom_site_occupancy
_atom_site_symmetry_multiplicity
_atom_site_calc_flag
_atom_site_refinement_flags
_atom_site_disorder_assembly
_atom_site_disorder_group
Mn1 Mn 0.23909(2) 0.25167(4) 0.84670(5) 0.0504(3) Uani 1 1 d . . .
Cl1 Cl 0.24196(6) 0.31100(8) 0.68739(11) 0.0757(4) Uani 1 1 d . . .
O1 O 0.22528(12) 0.3598(2) 0.9048(3) 0.0628(8) Uani 1 1 d . . .
O2 O 0.16073(12) 0.2166(2) 0.7881(3) 0.0613(8) Uani 1 1 d . . .
O3 O 0.1457(2) 0.5982(4) 0.8633(5) 0.149(2) Uani 1 1 d . . .
O4 O -0.01304(15) 0.2176(3) 0.6236(4) 0.1052(14) Uani 1 1 d . . .
O5 O 0.3851(7) -0.0968(11) 0.884(2) 0.220(14) Uani 0.395(17) 1 d P . .
N1 N 0.32385(14) 0.2646(2) 0.9488(3) 0.0516(8) Uani 1 1 d . . .
N2 N 0.26248(14) 0.1253(2) 0.8378(3) 0.0524(8) Uani 1 1 d . . .
C1 C 0.26014(18) 0.4333(3) 0.9345(4) 0.0535(10) Uani 1 1 d . . .
C2 C 0.2353(2) 0.5209(3) 0.9270(4) 0.0582(11) Uani 1 1 d . . .
C3 C 0.2715(2) 0.5968(3) 0.9619(4) 0.0620(12) Uani 1 1 d . . .
C4 C 0.3312(2) 0.5923(3) 1.0045(4) 0.0601(11) Uani 1 1 d . . .
C5 C 0.35469(19) 0.5067(3) 1.0118(3) 0.0574(11) Uani 1 1 d . . .
C6 C 0.32033(17) 0.4266(3) 0.9767(3) 0.0502(10) Uani 1 1 d . . .
C7 C 0.34956(17) 0.3406(3) 0.9902(3) 0.0523(10) Uani 1 1 d . . .
C8 C 0.35691(18) 0.1778(3) 0.9745(4) 0.0650(12) Uani 1 1 d . . .
C9 C 0.32523(19) 0.1172(3) 0.8736(4) 0.0672(13) Uani 1 1 d . . .
C10 C 0.22914(18) 0.0543(3) 0.8055(4) 0.0524(10) Uani 1 1 d . . .
C11 C 0.16696(18) 0.0552(3) 0.7617(3) 0.0513(10) Uani 1 1 d . . .
C12 C 0.1375(2) -0.0276(3) 0.7286(4) 0.0592(11) Uani 1 1 d . . .
C13 C 0.0777(2) -0.0346(3) 0.6813(4) 0.0636(12) Uani 1 1 d . . .
C14 C 0.04794(19) 0.0467(4) 0.6657(4) 0.0695(13) Uani 1 1 d . . .
C15 C 0.07438(18) 0.1308(3) 0.6988(4) 0.0625(12) Uani 1 1 d . . .
C16 C 0.13576(18) 0.1368(3) 0.7503(3) 0.0540(10) Uani 1 1 d . . .
C17 C 0.1691(3) 0.5264(4) 0.8777(5) 0.0917(19) Uani 1 1 d . . .
C18 C 0.3677(2) 0.6759(3) 1.0416(5) 0.0814(16) Uani 1 1 d . . .
C19 C 0.0482(2) -0.1262(4) 0.6462(5) 0.0902(18) Uani 1 1 d . . .
C20 C 0.0396(2) 0.2156(4) 0.6765(5) 0.0827(15) Uani 1 1 d . . .
H3A H 0.2593 0.6584 0.9594 0.080 Uiso 1 1 d . . .
H5A H 0.4025 0.4886 1.0532 0.080 Uiso 1 1 d . . .
H7A H 0.3888 0.3407 1.0396 0.080 Uiso 1 1 d . . .
H8A H 0.3442 0.1425 1.0269 0.080 Uiso 1 1 d . . .
H8B H 0.3988 0.1864 0.9913 0.080 Uiso 1 1 d . . .
H9A H 0.3429 0.0481 0.8954 0.080 Uiso 1 1 d . . .
H9B H 0.3401 0.1358 0.8173 0.080 Uiso 1 1 d . . .
H10A H 0.2524 0.0006 0.8135 0.080 Uiso 1 1 d . . .
H12A H 0.1550 -0.0850 0.7416 0.080 Uiso 1 1 d . . .
H14A H 0.0076 0.0484 0.6365 0.080 Uiso 1 1 d . . .
H17A H 0.1349 0.4793 0.8577 0.080 Uiso 1 1 d . . .
H18A H 0.3559 0.7218 1.0691 0.080 Uiso 1 1 d . . .
H18B H 0.4107 0.6633 1.0928 0.080 Uiso 1 1 d . . .
H18C H 0.3802 0.6995 0.9860 0.080 Uiso 1 1 d . . .
H19A H 0.0071 -0.1284 0.6332 0.080 Uiso 1 1 d . . .
H19B H 0.0588 -0.1677 0.7011 0.080 Uiso 1 1 d . . .
H19C H 0.0327 -0.1412 0.5767 0.080 Uiso 1 1 d . . .
H20A H 0.0636 0.2726 0.7208 0.080 Uiso 1 1 d . . .

loop_
_atom_site_aniso_label
_atom_site_aniso_U_11
_atom_site_aniso_U_22
_atom_site_aniso_U_33
_atom_site_aniso_U_23
_atom_site_aniso_U_13
_atom_site_aniso_U_12
Mn1 0.0403(4) 0.0475(4) 0.0595(4) -0.0066(3) 0.0202(3) -0.0012(3)
Cl1 0.0932(9) 0.0636(7) 0.0655(8) -0.0013(6) 0.0333(7) -0.0144(6)
O1 0.0499(17) 0.0554(18) 0.085(2) -0.0167(16) 0.0331(16) -0.0041(13)
O2 0.0419(15) 0.0562(16) 0.076(2) -0.0079(16) 0.0194(15) -0.0008(13)
O3 0.107(4) 0.121(4) 0.214(6) -0.023(4) 0.071(4) 0.006(3)
O4 0.045(2) 0.121(3) 0.115(3) -0.009(3) 0.008(2) 0.008(2)
O5 0.148(15) 0.127(14) 0.36(3) -0.074(16) 0.101(17) -0.041(10)
N1 0.0423(18) 0.050(2) 0.057(2) -0.0031(16) 0.0193(16) 0.0007(15)
N2 0.0471(19) 0.0477(18) 0.062(2) -0.0043(16) 0.0255(17) -0.0020(15)
C1 0.057(2) 0.055(2) 0.051(2) -0.005(2) 0.028(2) -0.001(2)
C2 0.065(3) 0.055(3) 0.059(3) 0.003(2) 0.032(2) 0.006(2)
C3 0.080(3) 0.050(2) 0.055(3) -0.001(2) 0.030(2) 0.002(2)
C4 0.070(3) 0.052(2) 0.051(3) -0.002(2) 0.022(2) -0.002(2)
C5 0.059(3) 0.063(3) 0.045(2) -0.002(2) 0.020(2) -0.002(2)
C6 0.053(2) 0.051(2) 0.044(2) -0.0042(18) 0.0209(19) -0.0038(19)
C7 0.042(2) 0.063(3) 0.047(2) -0.005(2) 0.0159(18) -0.0024(19)
C8 0.043(2) 0.055(3) 0.089(3) -0.003(2) 0.023(2) 0.003(2)
C9 0.046(2) 0.055(3) 0.096(4) -0.014(3) 0.030(2) 0.002(2)
C10 0.053(2) 0.052(2) 0.055(2) -0.0026(19) 0.028(2) -0.0004(19)
C11 0.054(2) 0.056(2) 0.045(2) -0.0050(19) 0.0245(19) -0.0089(19)
C12 0.069(3) 0.061(3) 0.050(2) -0.009(2) 0.030(2) -0.013(2)
C13 0.059(3) 0.073(3) 0.052(3) -0.011(2) 0.021(2) -0.022(2)
C14 0.047(2) 0.090(4) 0.064(3) -0.015(3) 0.020(2) -0.018(2)
C15 0.044(2) 0.078(3) 0.055(3) -0.005(2) 0.015(2) -0.004(2)
C16 0.049(2) 0.064(3) 0.046(2) -0.003(2) 0.0192(19) -0.006(2)
C17 0.109(5) 0.078(4) 0.106(4) 0.032(3) 0.066(4) 0.059(3)
C18 0.078(3) 0.057(3) 0.086(4) -0.002(3) 0.019(3) -0.013(3)
C19 0.081(4) 0.092(4) 0.080(4) -0.008(3) 0.023(3) -0.041(3)
C20 0.054(3) 0.091(4) 0.085(4) -0.014(3) 0.017(3) -0.002(3)

loop_
_atom_type_symbol
_atom_type_description
_atom_type_scat_dispersion_real
_atom_type_scat_dispersion_imag
_atom_type_scat_source
C C 0.0033 0.0016 'International Tables Vol C Tables 4.2.6.8 and 6.1.1.4'
H H 0.0000 0.0000 'International Tables Vol C Tables 4.2.6.8 and 6.1.1.4'
N N 0.0061 0.0033 'International Tables Vol C Tables 4.2.6.8 and 6.1.1.4'
O O 0.0106 0.0060 'International Tables Vol C Tables 4.2.6.8 and 6.1.1.4'
Cl Cl 0.1484 0.1585 'International Tables Vol C Tables 4.2.6.8 and 6.1.1.4'
Mn Mn 0.3368 0.7283 'International Tables Vol C Tables 4.2.6.8 and 6.1.1.4'

loop_
_geom_angle_atom_site_label_1
_geom_angle_atom_site_label_2
_geom_angle_atom_site_label_3
_geom_angle
_geom_angle_site_symmetry_1
_geom_angle_site_symmetry_3
_geom_angle_publ_flag
O2 Mn1 O1 91.47(13) . . ?
O2 Mn1 N2 91.26(14) . . ?
O1 Mn1 N2 160.70(15) . . ?
O2 Mn1 N1 161.70(15) . . ?
O1 Mn1 N1 89.65(13) . . ?
N2 Mn1 N1 81.92(14) . . ?
O2 Mn1 Cl1 101.84(11) . . ?
O1 Mn1 Cl1 99.81(11) . . ?
N2 Mn1 Cl1 98.32(11) . . ?
N1 Mn1 Cl1 95.96(11) . . ?
C1 O1 Mn1 124.6(3) . . ?
C16 O2 Mn1 130.2(3) . . ?
C7 N1 C8 121.0(4) . . ?
C7 N1 Mn1 124.6(3) . . ?
C8 N1 Mn1 114.4(3) . . ?
C10 N2 C9 120.7(3) . . ?
C10 N2 Mn1 126.9(3) . . ?
C9 N2 Mn1 112.5(3) . . ?
O1 C1 C6 122.4(4) . . ?
O1 C1 C2 118.9(4) . . ?
C6 C1 C2 118.6(4) . . ?
C3 C2 C1 119.0(4) . . ?
C3 C2 C17 123.5(4) . . ?
C1 C2 C17 117.5(4) . . ?
C4 C3 C2 123.7(4) . . ?
C5 C4 C3 116.6(4) . . ?
C5 C4 C18 122.3(4) . . ?
C3 C4 C18 121.1(4) . . ?
C4 C5 C6 122.8(4) . . ?
C1 C6 C5 119.3(4) . . ?
C1 C6 C7 122.6(4) . . ?
C5 C6 C7 118.1(4) . . ?
N1 C7 C6 124.6(4) . . ?
N1 C8 C9 106.3(4) . . ?
N2 C9 C8 107.5(4) . . ?
N2 C10 C11 125.4(4) . . ?
C12 C11 C16 120.1(4) . . ?
C12 C11 C10 117.9(4) . . ?
C16 C11 C10 122.0(4) . . ?
C13 C12 C11 123.0(4) . . ?
C14 C13 C12 115.7(4) . . ?
C14 C13 C19 123.6(4) . . ?
C12 C13 C19 120.6(5) . . ?
C15 C14 C13 124.2(4) . . ?
C14 C15 C16 119.5(4) . . ?
C14 C15 C20 121.3(4) . . ?
C16 C15 C20 119.2(4) . . ?
O2 C16 C11 123.7(4) . . ?
O2 C16 C15 119.0(4) . . ?
C11 C16 C15 117.3(4) . . ?
O3 C17 C2 120.4(6) . . ?
O4 C20 C15 123.5(5) . . ?

loop_
_geom_bond_atom_site_label_1
_geom_bond_atom_site_label_2
_geom_bond_distance
_geom_bond_site_symmetry_2
_geom_bond_publ_flag
Mn1 O2 1.878(3) . ?
Mn1 O1 1.878(3) . ?
Mn1 N2 1.969(3) . ?
Mn1 N1 1.987(3) . ?
Mn1 Cl1 2.3691(14) . ?
O1 C1 1.341(5) . ?
O2 C16 1.318(5) . ?
O3 C17 1.183(6) . ?
O4 C20 1.213(6) . ?
N1 C7 1.284(5) . ?
N1 C8 1.481(5) . ?
N2 C10 1.291(5) . ?
N2 C9 1.472(5) . ?
C1 C6 1.395(6) . ?
C1 C2 1.418(6) . ?
C2 C3 1.389(6) . ?
C2 C17 1.528(7) . ?
C3 C4 1.380(6) . ?
C4 C5 1.377(6) . ?
C4 C18 1.484(6) . ?
C5 C6 1.415(6) . ?
C6 C7 1.437(6) . ?
C8 C9 1.513(7) . ?
C10 C11 1.437(6) . ?
C11 C12 1.391(6) . ?
C11 C16 1.411(6) . ?
C12 C13 1.381(6) . ?
C13 C14 1.381(7) . ?
C13 C19 1.507(7) . ?
C14 C15 1.378(7) . ?
C15 C16 1.413(6) . ?
C15 C20 1.481(7) . ?
